data_1010043
loop_
_publ_author_name
'Ott, H.'

_publ_section_title
;
 Die Strukturen von MnO, MnS, AgF, NiS, SnJ4, SrCl2, BaF2;
 Pr\"azisionsmessungen einiger Alkalihalogenide
;
_journal_coden_ASTM ZEKGAX
_journal_name_full
;
 Zeitschrift f\"ur Kristallographie, Kristallgeometrie, Kristallphysik,
 Kristallchemie
;
_journal_page_first 222
_journal_page_last 230
_journal_paper_doi 10.1524/zkri.1926.63.1.222
_journal_volume 63
_journal_year 1926
_chemical_formula_structural 'Sn I4'
_chemical_formula_sum 'I4 Sn'
_chemical_name_systematic 'Tin(IV) tetraiodide'
_space_group_IT_number 195
_symmetry_cell_setting cubic
_symmetry_Int_Tables_number 195
_symmetry_space_group_name_Hall 'P 2 2 3'
_symmetry_space_group_name_H-M 'P 2 3'
_cell_angle_alpha 90
_cell_angle_beta 90
_cell_angle_gamma 90
_cell_formula_units_Z 1
_cell_length_a 6.12(5)
_cell_length_b 6.12(5)
_cell_length_c 6.12(5)
_cell_volume 229.2
_cod_depositor_comments
;
 Marked entry as being related to AMCSD entry 0016979.

 Antanas Vaitkus,
 2020-11-09

 Updated bibliographic information.

 Antanas Vaitkus,
 2020-11-09
;
_cod_database_code 1010043

loop_
_symmetry_equiv_pos_as_xyz
x,y,z
y,z,x
z,x,y
x,-y,-z
y,-z,-x
z,-x,-y
-x,y,-z
-y,z,-x
-z,x,-y
-x,-y,z
-y,-z,x
-z,-x,y

loop_
_atom_site_label
_atom_site_type_symbol
_atom_site_symmetry_multiplicity
_atom_site_Wyckoff_symbol
_atom_site_fract_x
_atom_site_fract_y
_atom_site_fract_z
_atom_site_occupancy
_atom_site_attached_hydrogens
_atom_site_calc_flag
Sn1 Sn4+ 1 a 0. 0. 0. 1. 0 d
I1 I1- 4 e 0.25 0.25 0.25 1. 0 d

loop_
_atom_type_symbol
_atom_type_oxidation_number
Sn4+ 4.000
I1- -1.000

loop_
_cod_related_entry_id
_cod_related_entry_database
_cod_related_entry_code
1 AMCSD 0016979
